data_9012610
loop_
_publ_author_name
'Rozhdestvenskaya, I. V.'
'Zayakina, N. V.'
'Samusikov, V. P.'

_publ_section_title
;
 Crystal structure features of minerals from a series of
 tetrahedrite-freibergite
 Sample: 4
;
_journal_name_full 'Mineralogiceskij Zhurnal'
_journal_page_first 9
_journal_page_last 17
_journal_volume 15
_journal_year 1993
_chemical_formula_sum 'Ag6 Cu4.2 Fe1.2 S12.01 Sb4 Zn0.6'
_chemical_name_mineral Freibergite
_space_group_IT_number 217
_symmetry_space_group_name_Hall 'I -4 2 3'
_symmetry_space_group_name_H-M 'I -4 3 m'
_cell_angle_alpha 90
_cell_angle_beta 90
_cell_angle_gamma 90
_cell_length_a 10.492
_cell_length_b 10.492
_cell_length_c 10.492
_cell_formula_units_Z 2
_cell_volume 1154.981
_database_code_amcsd 0014610
_exptl_crystal_density_diffrn 5.442
_cod_original_formula_sum 'Ag6 (Cu4.2 Zn.6 Fe1.2) Sb4 S12.01'
_cod_database_code 9012610

loop_
_space_group_symop_operation_xyz
x,y,z
1/2+x,1/2+y,1/2+z
-z,x,-y
1/2-z,1/2+x,1/2-y
-y,z,-x
1/2-y,1/2+z,1/2-x
-x,y,-z
1/2-x,1/2+y,1/2-z
x,-z,-y
1/2+x,1/2-z,1/2-y
z,-y,-x
1/2+z,1/2-y,1/2-x
y,-x,-z
1/2+y,1/2-x,1/2-z
x,z,y
1/2+x,1/2+z,1/2+y
z,y,x
1/2+z,1/2+y,1/2+x
y,x,z
1/2+y,1/2+x,1/2+z
-z,-x,y
1/2-z,1/2-x,1/2+y
-y,-z,x
1/2-y,1/2-z,1/2+x
-x,-y,z
1/2-x,1/2-y,1/2+z
z,-x,-y
1/2+z,1/2-x,1/2-y
y,-z,-x
1/2+y,1/2-z,1/2-x
x,-y,-z
1/2+x,1/2-y,1/2-z
-x,z,-y
1/2-x,1/2+z,1/2-y
-z,y,-x
1/2-z,1/2+y,1/2-x
-y,x,-z
1/2-y,1/2+x,1/2-z
-x,-z,y
1/2-x,1/2-z,1/2+y
-z,-y,x
1/2-z,1/2-y,1/2+x
-y,-x,z
1/2-y,1/2-x,1/2+z
z,x,y
1/2+z,1/2+x,1/2+y
y,z,x
1/2+y,1/2+z,1/2+x

loop_
_atom_site_label
_atom_site_fract_x
_atom_site_fract_y
_atom_site_fract_z
_atom_site_occupancy
_atom_site_U_iso_or_equiv
AgM2 0.19190 0.00000 0.00000 1.00000 0.02736
CuM1 0.25000 0.50000 0.00000 0.70000 0.01722
ZnM1 0.25000 0.50000 0.00000 0.10000 0.01722
FeM1 0.25000 0.50000 0.00000 0.20000 0.01722
Sb 0.27000 0.27000 0.27000 1.00000 0.01115
S1 0.12020 0.12020 0.36540 1.00000 0.01140
S2 0.00000 0.00000 0.00000 0.01000 0.04813

loop_
_cod_related_entry_id
_cod_related_entry_database
_cod_related_entry_code
1 AMCSD 0014610
